data_1502836
loop_
_publ_author_name
'Cui, Hai-Lei'
'Huang, Ji-Rong'
'Lei, Jie'
'Wang, Zhao-Feng'
'Chen, Shi'
'Wu, Li'
'Chen, Ying-Chun'

_publ_section_title
;
 Direct asymmetric allylic alkylation of butenolides with
 Morita-Baylis-Hillman carbonates.
;
_journal_issue 4
_journal_name_full 'Organic letters'
_journal_page_first 720
_journal_page_last 723
_journal_paper_doi 10.1021/ol100014m
_journal_volume 12
_journal_year 2010
_chemical_absolute_configuration ad
_chemical_formula_sum 'C22 H19 Cl O4'
_chemical_formula_weight 382.82
_chemical_name_systematic
; 
 ? 
;
_space_group_IT_number 19
_symmetry_cell_setting orthorhombic
_symmetry_space_group_name_Hall 'P 2ac 2ab'
_symmetry_space_group_name_H-M 'P 21 21 21'
_atom_sites_solution_hydrogens geom
_atom_sites_solution_primary direct
_atom_sites_solution_secondary difmap
_audit_creation_method SHELXL-97
_cell_angle_alpha 90.00
_cell_angle_beta 90.00
_cell_angle_gamma 90.00
_cell_formula_units_Z 4
_cell_length_a 6.7271(8)
_cell_length_b 8.4431(10)
_cell_length_c 33.243(4)
_cell_measurement_reflns_used 6126
_cell_measurement_temperature 93(2)
_cell_measurement_theta_max 27.48
_cell_measurement_theta_min 3.28
_cell_volume 1888.1(4)
_computing_cell_refinement 'Rapid Auto Version 3.0 (Rigaku 2004)'
_computing_data_collection 'Rapid Auto Version 3.0 (Rigaku 2004)'
_computing_data_reduction 'Rapid Auto Version 3.0 (Rigaku 2004)'
_computing_molecular_graphics 'Siemens SHELXTL'
_computing_publication_material 'Siemens SHELXTL'
_computing_structure_refinement 'SHELXL-97 (Sheldrick, 1997)'
_computing_structure_solution 'SHELXS-97 (Sheldrick, 1990)'
_diffrn_ambient_temperature 93(2)
_diffrn_measured_fraction_theta_full 0.998
_diffrn_measured_fraction_theta_max 0.998
_diffrn_measurement_device_type 'Rigaku SPIDER'
_diffrn_measurement_method '\w scans'
_diffrn_radiation_monochromator graphite
_diffrn_radiation_source 'Rotating Anode'
_diffrn_radiation_type MoK\a
_diffrn_radiation_wavelength 0.71073
_diffrn_reflns_av_R_equivalents 0.0330
_diffrn_reflns_av_sigmaI/netI 0.0346
_diffrn_reflns_limit_h_max 8
_diffrn_reflns_limit_h_min -8
_diffrn_reflns_limit_k_max 10
_diffrn_reflns_limit_k_min -10
_diffrn_reflns_limit_l_max 43
_diffrn_reflns_limit_l_min -40
_diffrn_reflns_number 15315
_diffrn_reflns_theta_full 27.48
_diffrn_reflns_theta_max 27.48
_diffrn_reflns_theta_min 3.03
_diffrn_standards_decay_% 0
_diffrn_standards_interval_count 0
_diffrn_standards_interval_time 0
_diffrn_standards_number 0
_exptl_absorpt_coefficient_mu 0.227
_exptl_absorpt_correction_T_max 0.9282
_exptl_absorpt_correction_T_min 0.9080
_exptl_absorpt_correction_type empirical
_exptl_crystal_colour Colorless
_exptl_crystal_density_diffrn 1.347
_exptl_crystal_density_method 'not measured'
_exptl_crystal_description Block
_exptl_crystal_F_000 800
_exptl_crystal_size_max 0.43
_exptl_crystal_size_mid 0.40
_exptl_crystal_size_min 0.33
_refine_diff_density_max 0.226
_refine_diff_density_min -0.164
_refine_diff_density_rms 0.039
_refine_ls_abs_structure_details 'Flack H D (1983), Acta Cryst. A39, 876-881'
_refine_ls_abs_structure_Flack 0.00(4)
_refine_ls_extinction_method none
_refine_ls_goodness_of_fit_ref 1.004
_refine_ls_hydrogen_treatment constr
_refine_ls_matrix_type full
_refine_ls_number_parameters 246
_refine_ls_number_reflns 4300
_refine_ls_number_restraints 0
_refine_ls_restrained_S_all 1.004
_refine_ls_R_factor_all 0.0332
_refine_ls_R_factor_gt 0.0298
_refine_ls_shift/su_max 0.001
_refine_ls_shift/su_mean 0.000
_refine_ls_structure_factor_coef Fsqd
_refine_ls_weighting_details 'calc w=1/[\s^2^(Fo^2^)+(0.0339P)^2^+0.2190P] where P=(Fo^2^+2Fc^2^)/3'
_refine_ls_weighting_scheme calc
_refine_ls_wR_factor_gt 0.0681
_refine_ls_wR_factor_ref 0.0697
_reflns_number_gt 4006
_reflns_number_total 4300
_reflns_threshold_expression >2sigma(I)
_cod_data_source_file ol100014m_si_001.cif
_cod_data_source_block 3i
_cod_depositor_comments
;
The following automatic conversions were performed:

'_symmetry_cell_setting' value 'Orthorhombic' changed to
'orthorhombic' according to
/home/saulius/struct/CIF-dictionaries/cif_core.dic dictionary named
'cif_core.dic' version 2.4.2 from
2011-04-26.

'_exptl_absorpt_correction_type' value 'Empirical'
changed to 'empirical' according to
/home/saulius/struct/CIF-dictionaries/cif_core.dic dictionary named
'cif_core.dic' version 2.4.2 from 2011-04-26.

Automatic conversion script
Id: cif_fix_values 1715 2011-07-08 13:25:40Z adriana 
;
_cod_original_sg_symbol_H-M P2(1)2(1)2(1)
_cod_database_code 1502836

loop_
_symmetry_equiv_pos_as_xyz
'x, y, z'
'-x+1/2, -y, z+1/2'
'-x, y+1/2, -z+1/2'
'x+1/2, -y+1/2, -z'

loop_
_atom_site_label
_atom_site_type_symbol
_atom_site_fract_x
_atom_site_fract_y
_atom_site_fract_z
_atom_site_U_iso_or_equiv
_atom_site_adp_type
_atom_site_occupancy
_atom_site_symmetry_multiplicity
_atom_site_calc_flag
_atom_site_refinement_flags
Cl1 Cl 0.97964(6) 0.85684(4) 0.324732(11) 0.02447(9) Uani 1 1 d .
O1 O 0.29858(14) 0.38351(12) 0.41266(3) 0.0166(2) Uani 1 1 d .
O2 O 0.08527(15) 0.42083(14) 0.46387(3) 0.0265(3) Uani 1 1 d .
O3 O 0.55354(15) -0.16422(12) 0.45506(3) 0.0206(2) Uani 1 1 d .
O4 O 0.78628(15) 0.00753(12) 0.43408(3) 0.0207(2) Uani 1 1 d .
C1 C 0.2520(2) 0.39358(17) 0.45301(4) 0.0191(3) Uani 1 1 d .
C2 C 0.4353(2) 0.36676(17) 0.47599(4) 0.0200(3) Uani 1 1 d .
H2 H 0.4464 0.3694 0.5045 0.024 Uiso 1 1 calc R
C3 C 0.5826(2) 0.33836(16) 0.45056(4) 0.0173(3) Uani 1 1 d .
H3 H 0.7162 0.3173 0.4581 0.021 Uiso 1 1 calc R
C4 C 0.5065(2) 0.34441(16) 0.40784(4) 0.0152(3) Uani 1 1 d .
C5 C 0.6157(2) 0.47440(17) 0.38501(4) 0.0156(3) Uani 1 1 d .
C6 C 0.5256(2) 0.61354(16) 0.37232(4) 0.0174(3) Uani 1 1 d .
H6 H 0.3874 0.6288 0.3768 0.021 Uiso 1 1 calc R
C7 C 0.6353(2) 0.73123(17) 0.35306(4) 0.0191(3) Uani 1 1 d .
H7 H 0.5725 0.8255 0.3440 0.023 Uiso 1 1 calc R
C8 C 0.8369(2) 0.70887(17) 0.34729(4) 0.0179(3) Uani 1 1 d .
C9 C 0.9308(2) 0.57079(18) 0.35935(5) 0.0216(3) Uani 1 1 d .
H9 H 1.0688 0.5557 0.3546 0.026 Uiso 1 1 calc R
C10 C 0.8188(2) 0.45484(18) 0.37849(5) 0.0214(3) Uani 1 1 d .
H10 H 0.8820 0.3604 0.3873 0.026 Uiso 1 1 calc R
C11 C 0.5237(2) 0.18176(15) 0.38559(4) 0.0152(3) Uani 1 1 d .
H11 H 0.6695 0.1635 0.3820 0.018 Uiso 1 1 calc R
C12 C 0.4378(2) 0.18325(16) 0.34318(4) 0.0162(3) Uani 1 1 d .
C13 C 0.2403(2) 0.21830(18) 0.33426(4) 0.0199(3) Uani 1 1 d .
H13 H 0.1519 0.2486 0.3552 0.024 Uiso 1 1 calc R
C14 C 0.1720(2) 0.20915(19) 0.29485(4) 0.0241(3) Uani 1 1 d .
H14 H 0.0370 0.2329 0.2890 0.029 Uiso 1 1 calc R
C15 C 0.2995(3) 0.1657(2) 0.26401(5) 0.0262(4) Uani 1 1 d .
H15 H 0.2501 0.1569 0.2373 0.031 Uiso 1 1 calc R
C16 C 0.4982(2) 0.13485(18) 0.27173(4) 0.0234(3) Uani 1 1 d .
C17 C 0.5643(2) 0.14425(17) 0.31151(4) 0.0193(3) Uani 1 1 d .
H17 H 0.7002 0.1233 0.3172 0.023 Uiso 1 1 calc R
C18 C 0.6419(3) 0.0955(2) 0.23824(5) 0.0356(4) Uani 1 1 d .
H18A H 0.6838 0.1933 0.2248 0.043 Uiso 1 1 calc R
H18B H 0.5767 0.0258 0.2187 0.043 Uiso 1 1 calc R
H18C H 0.7586 0.0417 0.2495 0.043 Uiso 1 1 calc R
C19 C 0.4514(2) 0.04522(16) 0.41193(4) 0.0158(3) Uani 1 1 d .
C20 C 0.2641(2) -0.00173(19) 0.41578(5) 0.0226(3) Uani 1 1 d .
H20A H 0.2323 -0.0879 0.4330 0.027 Uiso 1 1 calc R
H20B H 0.1617 0.0508 0.4013 0.027 Uiso 1 1 calc R
C21 C 0.6151(2) -0.03632(16) 0.43456(4) 0.0167(3) Uani 1 1 d .
C22 C 0.7092(2) -0.24849(18) 0.47596(5) 0.0253(4) Uani 1 1 d .
H22A H 0.7719 -0.1779 0.4956 0.030 Uiso 1 1 calc R
H22B H 0.8089 -0.2847 0.4565 0.030 Uiso 1 1 calc R
H22C H 0.6522 -0.3401 0.4899 0.030 Uiso 1 1 calc R

loop_
_atom_site_aniso_label
_atom_site_aniso_U_11
_atom_site_aniso_U_22
_atom_site_aniso_U_33
_atom_site_aniso_U_23
_atom_site_aniso_U_13
_atom_site_aniso_U_12
Cl1 0.02300(19) 0.01942(17) 0.03100(19) 0.00540(14) 0.00299(16) -0.00431(15)
O1 0.0126(5) 0.0200(5) 0.0173(5) -0.0002(4) 0.0021(4) 0.0014(4)
O2 0.0201(6) 0.0343(6) 0.0252(6) -0.0018(5) 0.0076(5) 0.0004(5)
O3 0.0229(5) 0.0181(5) 0.0207(5) 0.0054(4) -0.0047(4) -0.0024(4)
O4 0.0171(5) 0.0215(5) 0.0234(5) 0.0013(4) -0.0027(4) -0.0004(4)
C1 0.0229(8) 0.0165(7) 0.0179(7) -0.0012(6) 0.0036(6) -0.0011(6)
C2 0.0236(8) 0.0188(7) 0.0178(7) 0.0001(6) 0.0005(6) -0.0013(6)
C3 0.0183(7) 0.0145(7) 0.0191(7) 0.0012(5) -0.0033(6) -0.0010(6)
C4 0.0119(7) 0.0165(6) 0.0170(6) 0.0003(5) -0.0001(5) 0.0016(6)
C5 0.0159(7) 0.0164(7) 0.0144(7) -0.0018(5) -0.0010(5) -0.0011(6)
C6 0.0150(7) 0.0192(7) 0.0180(7) -0.0015(5) -0.0004(6) 0.0005(6)
C7 0.0201(7) 0.0160(7) 0.0211(7) 0.0008(5) -0.0013(6) 0.0020(6)
C8 0.0207(8) 0.0163(7) 0.0169(7) -0.0003(5) 0.0007(6) -0.0044(6)
C9 0.0140(7) 0.0225(7) 0.0282(8) 0.0032(6) 0.0022(6) -0.0003(6)
C10 0.0169(8) 0.0187(7) 0.0287(8) 0.0046(6) -0.0001(6) 0.0008(6)
C11 0.0135(7) 0.0157(6) 0.0164(6) 0.0005(5) 0.0004(6) -0.0002(5)
C12 0.0187(7) 0.0131(6) 0.0167(7) 0.0020(5) 0.0000(6) -0.0024(5)
C13 0.0180(7) 0.0217(8) 0.0199(7) 0.0016(6) 0.0001(6) -0.0008(6)
C14 0.0226(8) 0.0265(8) 0.0231(8) 0.0048(6) -0.0062(7) -0.0040(7)
C15 0.0353(9) 0.0277(9) 0.0156(7) 0.0032(6) -0.0047(7) -0.0044(7)
C16 0.0316(9) 0.0208(7) 0.0179(7) 0.0010(6) 0.0015(6) 0.0018(7)
C17 0.0216(7) 0.0177(7) 0.0186(7) 0.0018(6) 0.0010(6) 0.0009(6)
C18 0.0421(11) 0.0453(11) 0.0194(8) 0.0004(7) 0.0036(8) 0.0096(9)
C19 0.0193(7) 0.0159(6) 0.0122(6) -0.0001(5) 0.0015(6) 0.0005(6)
C20 0.0207(8) 0.0234(8) 0.0239(8) 0.0053(6) 0.0005(6) -0.0013(6)
C21 0.0211(8) 0.0145(6) 0.0146(7) -0.0020(5) 0.0003(6) -0.0006(6)
C22 0.0295(9) 0.0188(8) 0.0277(8) 0.0064(6) -0.0091(7) -0.0001(7)

loop_
_atom_type_symbol
_atom_type_description
_atom_type_scat_dispersion_real
_atom_type_scat_dispersion_imag
_atom_type_scat_source
C C 0.0033 0.0016 'International Tables Vol C Tables 4.2.6.8 and 6.1.1.4'
H H 0.0000 0.0000 'International Tables Vol C Tables 4.2.6.8 and 6.1.1.4'
O O 0.0106 0.0060 'International Tables Vol C Tables 4.2.6.8 and 6.1.1.4'
Cl Cl 0.1484 0.1585 'International Tables Vol C Tables 4.2.6.8 and 6.1.1.4'

loop_
_geom_angle_atom_site_label_1
_geom_angle_atom_site_label_2
_geom_angle_atom_site_label_3
_geom_angle
C1 O1 C4 109.96(10)
C21 O3 C22 114.65(12)
O2 C1 O1 121.07(14)
O2 C1 C2 131.12(14)
O1 C1 C2 107.81(12)
C3 C2 C1 108.90(13)
C3 C2 H2 125.6
C1 C2 H2 125.6
C2 C3 C4 109.92(13)
C2 C3 H3 125.0
C4 C3 H3 125.0
O1 C4 C3 103.36(10)
O1 C4 C5 110.94(11)
C3 C4 C5 109.23(11)
O1 C4 C11 108.93(11)
C3 C4 C11 112.94(11)
C5 C4 C11 111.19(11)
C6 C5 C10 118.79(14)
C6 C5 C4 123.41(12)
C10 C5 C4 117.72(13)
C5 C6 C7 120.77(14)
C5 C6 H6 119.6
C7 C6 H6 119.6
C8 C7 C6 119.08(14)
C8 C7 H7 120.5
C6 C7 H7 120.5
C7 C8 C9 121.46(14)
C7 C8 Cl1 120.10(12)
C9 C8 Cl1 118.44(11)
C8 C9 C10 118.59(14)
C8 C9 H9 120.7
C10 C9 H9 120.7
C9 C10 C5 121.29(14)
C9 C10 H10 119.4
C5 C10 H10 119.4
C12 C11 C19 114.57(12)
C12 C11 C4 113.71(11)
C19 C11 C4 111.61(11)
C12 C11 H11 105.3
C19 C11 H11 105.3
C4 C11 H11 105.3
C13 C12 C17 118.16(14)
C13 C12 C11 124.07(13)
C17 C12 C11 117.76(13)
C14 C13 C12 120.25(14)
C14 C13 H13 119.9
C12 C13 H13 119.9
C15 C14 C13 120.48(15)
C15 C14 H14 119.8
C13 C14 H14 119.8
C14 C15 C16 120.63(14)
C14 C15 H15 119.7
C16 C15 H15 119.7
C15 C16 C17 118.13(14)
C15 C16 C18 121.47(14)
C17 C16 C18 120.39(15)
C12 C17 C16 122.29(14)
C12 C17 H17 118.9
C16 C17 H17 118.9
C16 C18 H18A 109.5
C16 C18 H18B 109.5
H18A C18 H18B 109.5
C16 C18 H18C 109.5
H18A C18 H18C 109.5
H18B C18 H18C 109.5
C20 C19 C21 120.75(13)
C20 C19 C11 125.69(13)
C21 C19 C11 113.57(12)
C19 C20 H20A 120.0
C19 C20 H20B 120.0
H20A C20 H20B 120.0
O4 C21 O3 123.12(14)
O4 C21 C19 123.47(13)
O3 C21 C19 113.41(12)
O3 C22 H22A 109.5
O3 C22 H22B 109.5
H22A C22 H22B 109.5
O3 C22 H22C 109.5
H22A C22 H22C 109.5
H22B C22 H22C 109.5

loop_
_geom_bond_atom_site_label_1
_geom_bond_atom_site_label_2
_geom_bond_distance
Cl1 C8 1.7450(15)
O1 C1 1.3799(17)
O1 C4 1.4460(16)
O2 C1 1.2008(18)
O3 C21 1.3423(17)
O3 C22 1.4439(18)
O4 C21 1.2100(18)
C1 C2 1.468(2)
C2 C3 1.324(2)
C2 H2 0.9500
C3 C4 1.5103(19)
C3 H3 0.9500
C4 C5 1.5231(19)
C4 C11 1.5640(18)
C5 C6 1.3878(19)
C5 C10 1.393(2)
C6 C7 1.394(2)
C6 H6 0.9500
C7 C8 1.382(2)
C7 H7 0.9500
C8 C9 1.385(2)
C9 C10 1.389(2)
C9 H9 0.9500
C10 H10 0.9500
C11 C12 1.5238(19)
C11 C19 1.5271(18)
C11 H11 1.0000
C12 C13 1.393(2)
C12 C17 1.393(2)
C13 C14 1.391(2)
C13 H13 0.9500
C14 C15 1.386(2)
C14 H14 0.9500
C15 C16 1.386(2)
C15 H15 0.9500
C16 C17 1.397(2)
C16 C18 1.512(2)
C17 H17 0.9500
C18 H18A 0.9800
C18 H18B 0.9800
C18 H18C 0.9800
C19 C20 1.327(2)
C19 C21 1.5009(19)
C20 H20A 0.9500
C20 H20B 0.9500
C22 H22A 0.9800
C22 H22B 0.9800
C22 H22C 0.9800

loop_
_geom_torsion_atom_site_label_1
_geom_torsion_atom_site_label_2
_geom_torsion_atom_site_label_3
_geom_torsion_atom_site_label_4
_geom_torsion
C4 O1 C1 O2 -178.02(13)
C4 O1 C1 C2 2.26(15)
O2 C1 C2 C3 178.90(16)
O1 C1 C2 C3 -1.42(16)
C1 C2 C3 C4 0.03(16)
C1 O1 C4 C3 -2.16(14)
C1 O1 C4 C5 -119.12(12)
C1 O1 C4 C11 118.17(11)
C2 C3 C4 O1 1.28(15)
C2 C3 C4 C5 119.43(13)
C2 C3 C4 C11 -116.28(13)
O1 C4 C5 C6 2.40(18)
C3 C4 C5 C6 -110.90(14)
C11 C4 C5 C6 123.79(14)
O1 C4 C5 C10 179.06(12)
C3 C4 C5 C10 65.76(16)
C11 C4 C5 C10 -59.55(17)
C10 C5 C6 C7 0.6(2)
C4 C5 C6 C7 177.22(13)
C5 C6 C7 C8 -1.1(2)
C6 C7 C8 C9 1.6(2)
C6 C7 C8 Cl1 -177.92(10)
C7 C8 C9 C10 -1.5(2)
Cl1 C8 C9 C10 177.96(12)
C8 C9 C10 C5 1.0(2)
C6 C5 C10 C9 -0.6(2)
C4 C5 C10 C9 -177.39(14)
O1 C4 C11 C12 62.76(14)
C3 C4 C11 C12 176.99(12)
C5 C4 C11 C12 -59.80(15)
O1 C4 C11 C19 -68.73(14)
C3 C4 C11 C19 45.50(16)
C5 C4 C11 C19 168.71(11)
C19 C11 C12 C13 70.25(17)
C4 C11 C12 C13 -59.78(18)
C19 C11 C12 C17 -108.53(15)
C4 C11 C12 C17 121.45(14)
C17 C12 C13 C14 2.0(2)
C11 C12 C13 C14 -176.76(13)
C12 C13 C14 C15 -0.2(2)
C13 C14 C15 C16 -1.8(2)
C14 C15 C16 C17 1.9(2)
C14 C15 C16 C18 -176.82(15)
C13 C12 C17 C16 -1.9(2)
C11 C12 C17 C16 176.94(13)
C15 C16 C17 C12 0.0(2)
C18 C16 C17 C12 178.70(15)
C12 C11 C19 C20 -46.24(19)
C4 C11 C19 C20 84.81(17)
C12 C11 C19 C21 134.05(13)
C4 C11 C19 C21 -94.90(14)
C22 O3 C21 O4 -1.3(2)
C22 O3 C21 C19 177.86(12)
C20 C19 C21 O4 -175.34(15)
C11 C19 C21 O4 4.39(19)
C20 C19 C21 O3 5.45(19)
C11 C19 C21 O3 -174.82(11)
